data_4131815
loop_
_publ_author_name
'Jin, Mingoo'
'Chung, Tim S.'
'Seki, Tomohiro'
'Ito, Hajime'
'Garcia-Garibay, Miguel A'

_publ_section_title
;
 Phosphorescence Control Mediated by Molecular Rotation and Aurophilic
 Interactions in Amphidynamic Crystals of
 1,4-Bis[tri-(p-fluorophenyl)phosphane-gold(I)-ethynyl]benzene.
;
_journal_issue 49
_journal_name_full 'Journal of the American Chemical Society'
_journal_page_first 18115
_journal_page_last 18121
_journal_paper_doi 10.1021/jacs.7b11316
_journal_volume 139
_journal_year 2017
_chemical_formula_moiety 'C46 H28 Au2 F6 P2'
_chemical_formula_sum 'C46 H28 Au2 F6 P2'
_chemical_formula_weight 1150.60
_space_group_crystal_system triclinic
_space_group_IT_number 2
_space_group_name_Hall '-P 1'
_space_group_name_H-M_alt 'P -1'
_atom_sites_solution_hydrogens geom
_atom_sites_solution_primary direct
_atom_sites_solution_secondary difmap
_cell_angle_alpha 69.614(3)
_cell_angle_beta 67.344(4)
_cell_angle_gamma 65.315(4)
_cell_formula_units_Z 2
_cell_length_a 12.0427(18)
_cell_length_b 14.236(2)
_cell_length_c 14.3149(19)
_cell_measurement_reflns_used 9011
_cell_measurement_temperature 298
_cell_measurement_theta_max 27.54
_cell_measurement_theta_min 3.12
_cell_volume 2005.7(5)
_computing_cell_refinement 'RAPID AUTO'
_computing_data_collection 'RAPID AUTO (Rigaku, ????)'
_computing_data_reduction 'RAPID AUTO'
_computing_molecular_graphics 'CrystalStructure 4.1'
_computing_publication_material 'CrystalStructure 4.1 (Rigaku, 2014)'
_computing_structure_refinement 'SHELXL2013 (Sheldrick, 2008)'
_computing_structure_solution 'Superflip (Palatinus, et al., 2007)'
_diffrn_ambient_temperature 298
_diffrn_detector_area_resol_mean 10.000
_diffrn_measured_fraction_theta_full 0.996
_diffrn_measured_fraction_theta_max 0.988
_diffrn_measurement_device_type 'Rigaku R-AXIS RAPID'
_diffrn_measurement_method \w
_diffrn_radiation_type 'Mo K\a'
_diffrn_radiation_wavelength 0.71075
_diffrn_reflns_av_R_equivalents 0.1013
_diffrn_reflns_Laue_measured_fraction_full 0.996
_diffrn_reflns_Laue_measured_fraction_max 0.988
_diffrn_reflns_limit_h_max 15
_diffrn_reflns_limit_h_min -15
_diffrn_reflns_limit_k_max 18
_diffrn_reflns_limit_k_min -17
_diffrn_reflns_limit_l_max 18
_diffrn_reflns_limit_l_min -18
_diffrn_reflns_number 19774
_diffrn_reflns_point_group_measured_fraction_full 0.996
_diffrn_reflns_point_group_measured_fraction_max 0.988
_diffrn_reflns_theta_full 25.242
_diffrn_reflns_theta_max 27.484
_diffrn_reflns_theta_min 3.114
_diffrn_standards_number 0
_exptl_absorpt_coefficient_mu 7.472
_exptl_absorpt_correction_T_max 0.567
_exptl_absorpt_correction_T_min 0.212
_exptl_absorpt_correction_type multi-scan
_exptl_absorpt_process_details 'ABSCOR (Rigaku, 1995)'
_exptl_crystal_colour colorless
_exptl_crystal_density_diffrn 1.905
_exptl_crystal_density_method 'not measured'
_exptl_crystal_description block
_exptl_crystal_F_000 1092.00
_exptl_crystal_size_max 0.151
_exptl_crystal_size_mid 0.098
_exptl_crystal_size_min 0.076
_refine_diff_density_max 1.62
_refine_diff_density_min -2.23
_refine_ls_extinction_method none
_refine_ls_goodness_of_fit_ref 0.815
_refine_ls_hydrogen_treatment constr
_refine_ls_number_parameters 403
_refine_ls_number_reflns 9106
_refine_ls_number_restraints 406
_refine_ls_R_factor_all 0.2168
_refine_ls_R_factor_gt 0.0938
_refine_ls_shift/su_max 0.000
_refine_ls_structure_factor_coef Fsqd
_refine_ls_weighting_details 'w = 1/[\s^2^(Fo^2^)+(0.1899P)^2^+72.0501P] where P=(Fo^2^+2Fc^2^)/3'
_refine_ls_weighting_scheme calc
_refine_ls_wR_factor_gt 0.2529
_refine_ls_wR_factor_ref 0.3550
_reflns_number_gt 3665
_reflns_number_total 9106
_reflns_threshold_expression F^2^>2.0\s(F^2^)
_cod_data_source_file ja7b11316_si_002.cif
_cod_data_source_block 1-298K
_cod_database_code 4131815

loop_
_space_group_symop_id
_space_group_symop_operation_xyz
1 +X,+Y,+Z
2 -X,-Y,-Z

loop_
_atom_site_label
_atom_site_type_symbol
_atom_site_fract_x
_atom_site_fract_y
_atom_site_fract_z
_atom_site_U_iso_or_equiv
_atom_site_adp_type
_atom_site_occupancy
_atom_site_site_symmetry_order
_atom_site_calc_flag
_atom_site_refinement_flags_posn
_atom_site_refinement_flags_adp
Au1 Au 0.98219(11) 0.66041(8) 0.85555(8) 0.0782(4) Uani 1 1 d . .
Au2 Au 0.98859(9) 0.81820(8) 0.64044(8) 0.0757(4) Uani 1 1 d . .
P3 P 0.8036(6) 0.9532(5) 0.6722(5) 0.0645(15) Uani 1 1 d . .
P4 P 0.9320(7) 0.5342(6) 0.8305(5) 0.0735(18) Uani 1 1 d . .
F41 F 0.623(2) 1.0968(18) 0.3009(16) 0.136(4) Uani 1 1 d . U
F42 F 0.852(2) 1.3365(15) 0.6999(15) 0.125(4) Uani 1 1 d . U
F43 F 0.4196(18) 0.8195(19) 1.0438(13) 0.130(5) Uani 1 1 d . U
F44 F 0.542(2) 0.3904(19) 1.1857(15) 0.139(5) Uani 1 1 d . U
F45 F 1.3842(19) 0.1661(13) 0.7323(15) 0.122(5) Uani 1 1 d . U
F46 F 0.709(2) 0.7053(17) 0.4783(15) 0.134(5) Uani 1 1 d . U
C5 C 0.7414(8) 1.0045(5) 0.5600(5) 0.126(4) Uani 1 1 d G U
C6 C 0.7074(10) 1.1105(5) 0.5083(6) 0.128(4) Uani 1 1 d G U
H6 H 0.7124 1.1611 0.5323 0.153 Uiso 1 1 calc R U
C7 C 0.6659(11) 1.1409(6) 0.4207(7) 0.130(4) Uani 1 1 d G U
H7 H 0.6432 1.2118 0.3861 0.156 Uiso 1 1 calc R U
C8 C 0.6584(12) 1.0653(7) 0.3849(7) 0.130(4) Uani 1 1 d G U
C9 C 0.6924(11) 0.9593(7) 0.4366(6) 0.128(4) Uani 1 1 d G U
H9 H 0.6873 0.9087 0.4126 0.153 Uiso 1 1 calc R U
C10 C 0.7338(9) 0.9289(6) 0.5242(5) 0.126(4) Uani 1 1 d G U
H10 H 0.7566 0.8579 0.5588 0.151 Uiso 1 1 calc R U
C11 C 0.6802(7) 0.9205(5) 0.7846(5) 0.110(4) Uani 1 1 d G U
C12 C 0.5658(6) 0.9255(5) 0.7777(6) 0.111(4) Uani 1 1 d G U
H12 H 0.5484 0.9511 0.7138 0.133 Uiso 1 1 calc R U
C13 C 0.4772(6) 0.8922(6) 0.8664(7) 0.115(4) Uani 1 1 d G U
H13 H 0.4006 0.8956 0.8618 0.138 Uiso 1 1 calc R U
C14 C 0.5030(8) 0.8540(7) 0.9619(6) 0.118(4) Uani 1 1 d G U
C15 C 0.6175(8) 0.8490(6) 0.9688(5) 0.117(4) Uani 1 1 d G U
H15 H 0.6348 0.8234 1.0328 0.140 Uiso 1 1 calc R U
C16 C 0.7061(8) 0.8822(5) 0.8802(5) 0.112(4) Uani 1 1 d G U
H16 H 0.7826 0.8789 0.8848 0.135 Uiso 1 1 calc R U
C17 C 0.8198(9) 1.0648(5) 0.6866(7) 0.114(4) Uani 1 1 d G U
C18 C 0.7111(10) 1.1450(5) 0.7232(7) 0.115(4) Uani 1 1 d G U
H18 H 0.6312 1.1384 0.7423 0.138 Uiso 1 1 calc R U
C19 C 0.7219(12) 1.2352(5) 0.7312(9) 0.116(4) Uani 1 1 d G U
H19 H 0.6492 1.2889 0.7557 0.139 Uiso 1 1 calc R U
C20 C 0.8413(13) 1.2452(6) 0.7026(10) 0.117(4) Uani 1 1 d G U
C21 C 0.9500(12) 1.1649(7) 0.6660(9) 0.116(4) Uani 1 1 d G U
H21 H 1.0299 1.1715 0.6469 0.139 Uiso 1 1 calc R U
C22 C 0.9392(10) 1.0747(6) 0.6580(8) 0.114(4) Uani 1 1 d G U
H22 H 1.0119 1.0210 0.6336 0.137 Uiso 1 1 calc R U
C23 C 0.8167(8) 0.4890(5) 0.9387(6) 0.116(4) Uani 1 1 d G U
C24 C 0.7824(9) 0.5165(6) 1.0326(5) 0.118(4) Uani 1 1 d G U
H24 H 0.8234 0.5552 1.0398 0.141 Uiso 1 1 calc R U
C25 C 0.6867(11) 0.4860(7) 1.1157(6) 0.123(4) Uani 1 1 d G U
H25 H 0.6637 0.5044 1.1785 0.147 Uiso 1 1 calc R U
C26 C 0.6254(11) 0.4281(7) 1.1050(7) 0.124(4) Uani 1 1 d G U
C27 C 0.6598(10) 0.4007(6) 1.0111(8) 0.121(4) Uani 1 1 d G U
H27 H 0.6188 0.3620 1.0039 0.145 Uiso 1 1 calc R U
C28 C 0.7554(9) 0.4311(6) 0.9280(7) 0.116(4) Uani 1 1 d G U
H28 H 0.7784 0.4128 0.8652 0.140 Uiso 1 1 calc R U
C29 C 1.0687(8) 0.4198(5) 0.8027(7) 0.098(4) Uani 1 1 d G U
C30 C 1.1862(7) 0.4339(6) 0.7472(7) 0.101(4) Uani 1 1 d G U
H30 H 1.1926 0.5016 0.7247 0.121 Uiso 1 1 calc R U
C31 C 1.2940(8) 0.3469(7) 0.7255(9) 0.106(4) Uani 1 1 d G U
H31 H 1.3726 0.3563 0.6884 0.128 Uiso 1 1 calc R U
C32 C 1.2844(10) 0.2457(6) 0.7591(9) 0.108(4) Uani 1 1 d G U
C33 C 1.1669(10) 0.2316(5) 0.8145(9) 0.106(4) Uani 1 1 d G U
H33 H 1.1605 0.1639 0.8370 0.127 Uiso 1 1 calc R U
C34 C 1.0591(10) 0.3187(5) 0.8363(8) 0.101(4) Uani 1 1 d G U
H34 H 0.9805 0.3092 0.8734 0.121 Uiso 1 1 calc R U
C35 C 0.8675(7) 0.5864(5) 0.7216(5) 0.117(4) Uani 1 1 d G U
C36 C 0.7368(7) 0.6364(5) 0.7385(6) 0.120(4) Uani 1 1 d G U
H36 H 0.6846 0.6432 0.8051 0.144 Uiso 1 1 calc R U
C37 C 0.6842(8) 0.6763(6) 0.6558(7) 0.122(4) Uani 1 1 d G U
H37 H 0.5968 0.7097 0.6671 0.147 Uiso 1 1 calc R U
C38 C 0.7623(10) 0.6661(6) 0.5563(6) 0.123(4) Uani 1 1 d G U
C39 C 0.8929(10) 0.6161(6) 0.5395(6) 0.120(4) Uani 1 1 d G U
H39 H 0.9451 0.6093 0.4729 0.144 Uiso 1 1 calc R U
C40 C 0.9455(8) 0.5762(5) 0.6221(5) 0.118(4) Uani 1 1 d G U
H40 H 1.0329 0.5428 0.6108 0.141 Uiso 1 1 calc R U
C47 C 1.153(2) 0.707(2) 0.596(2) 0.088(5) Uani 1 1 d . U
C48 C 1.255(2) 0.649(2) 0.565(2) 0.088(4) Uani 1 1 d . U
C49 C 1.379(2) 0.571(2) 0.535(2) 0.086(4) Uani 1 1 d . U
C50 C 1.476(2) 0.555(2) 0.569(2) 0.085(4) Uani 1 1 d . U
H50 H 1.4618 0.5922 0.6172 0.102 Uiso 1 1 calc R U
C51 C 1.407(2) 0.512(2) 0.464(2) 0.086(4) Uani 1 1 d . U
H51 H 1.3421 0.5196 0.4393 0.103 Uiso 1 1 calc R U
C52 C 1.009(3) 0.772(2) 0.890(2) 0.089(4) Uani 1 1 d . U
C53 C 1.014(3) 0.842(2) 0.916(2) 0.090(3) Uani 1 1 d . U
C54 C 1.008(3) 0.921(2) 0.958(2) 0.090(3) Uani 1 1 d . U
C55 C 0.910(3) 1.016(2) 0.958(2) 0.092(4) Uani 1 1 d . U
H55 H 0.8447 1.0274 0.9309 0.110 Uiso 1 1 calc R U
C56 C 1.095(3) 0.909(2) 1.004(2) 0.090(4) Uani 1 1 d . U
H56 H 1.1612 0.8447 1.0095 0.108 Uiso 1 1 calc R U

loop_
_atom_site_aniso_label
_atom_site_aniso_U_11
_atom_site_aniso_U_22
_atom_site_aniso_U_33
_atom_site_aniso_U_23
_atom_site_aniso_U_13
_atom_site_aniso_U_12
Au1 0.0889(8) 0.0716(7) 0.0918(8) -0.0338(5) -0.0308(6) -0.0252(6)
Au2 0.0517(6) 0.0674(6) 0.0878(7) -0.0279(5) -0.0086(4) -0.0024(4)
P3 0.045(3) 0.059(3) 0.082(4) -0.025(3) -0.011(3) -0.008(3)
P4 0.076(5) 0.079(4) 0.078(4) -0.037(3) -0.013(3) -0.030(4)
F41 0.160(10) 0.145(9) 0.132(8) -0.012(6) -0.082(6) -0.053(8)
F42 0.134(8) 0.106(7) 0.146(10) -0.050(7) -0.019(8) -0.051(6)
F43 0.093(7) 0.187(11) 0.092(6) -0.020(8) -0.001(6) -0.061(7)
F44 0.124(9) 0.161(10) 0.111(7) -0.015(7) -0.003(7) -0.068(6)
F45 0.105(7) 0.072(6) 0.154(10) -0.029(7) -0.021(8) -0.006(6)
F46 0.149(9) 0.133(10) 0.114(7) -0.024(8) -0.072(6) -0.011(9)
C5 0.149(9) 0.132(8) 0.125(7) -0.014(6) -0.073(6) -0.055(7)
C6 0.150(9) 0.133(8) 0.128(7) -0.013(6) -0.072(6) -0.054(7)
C7 0.151(9) 0.135(7) 0.128(7) -0.012(5) -0.074(6) -0.053(7)
C8 0.152(9) 0.138(7) 0.127(7) -0.013(5) -0.076(5) -0.053(7)
C9 0.150(9) 0.137(7) 0.126(7) -0.015(5) -0.075(6) -0.054(7)
C10 0.150(9) 0.134(8) 0.125(7) -0.015(6) -0.074(6) -0.054(7)
C11 0.085(6) 0.169(11) 0.082(6) -0.031(7) -0.009(5) -0.058(7)
C12 0.085(6) 0.170(11) 0.084(6) -0.030(7) -0.008(5) -0.060(7)
C13 0.086(6) 0.172(10) 0.088(6) -0.029(7) -0.006(5) -0.060(7)
C14 0.088(6) 0.174(10) 0.085(6) -0.027(7) -0.004(5) -0.059(6)
C15 0.090(6) 0.173(10) 0.083(6) -0.029(7) -0.007(5) -0.055(7)
C16 0.087(6) 0.171(11) 0.082(6) -0.030(7) -0.009(5) -0.057(7)
C17 0.123(7) 0.105(6) 0.128(9) -0.048(6) -0.021(7) -0.045(5)
C18 0.123(7) 0.105(6) 0.129(9) -0.048(6) -0.021(7) -0.045(5)
C19 0.125(7) 0.105(6) 0.130(9) -0.048(6) -0.020(7) -0.045(5)
C20 0.127(7) 0.105(6) 0.132(9) -0.048(6) -0.021(7) -0.047(5)
C21 0.124(7) 0.106(6) 0.131(9) -0.047(6) -0.021(7) -0.047(5)
C22 0.123(7) 0.105(6) 0.129(9) -0.048(6) -0.022(7) -0.045(5)
C23 0.112(8) 0.138(9) 0.095(7) -0.012(6) -0.022(6) -0.057(5)
C24 0.114(8) 0.141(9) 0.095(7) -0.014(6) -0.021(6) -0.056(5)
C25 0.116(8) 0.144(9) 0.097(7) -0.012(6) -0.018(6) -0.055(5)
C26 0.115(8) 0.145(8) 0.100(6) -0.009(6) -0.015(6) -0.059(5)
C27 0.112(8) 0.141(9) 0.102(6) -0.008(6) -0.020(6) -0.059(5)
C28 0.111(8) 0.139(9) 0.097(6) -0.011(6) -0.021(6) -0.059(6)
C29 0.096(7) 0.069(5) 0.134(9) -0.042(7) -0.029(7) -0.020(5)
C30 0.096(7) 0.072(5) 0.136(9) -0.039(7) -0.027(7) -0.019(5)
C31 0.098(7) 0.074(5) 0.138(9) -0.037(7) -0.026(7) -0.016(5)
C32 0.100(7) 0.071(5) 0.139(9) -0.037(6) -0.025(7) -0.013(5)
C33 0.101(7) 0.069(5) 0.139(9) -0.038(6) -0.026(7) -0.015(5)
C34 0.098(7) 0.067(6) 0.137(9) -0.039(7) -0.026(7) -0.018(5)
C35 0.139(8) 0.114(10) 0.109(6) -0.030(7) -0.064(6) -0.021(8)
C36 0.139(8) 0.116(10) 0.111(6) -0.027(7) -0.064(6) -0.020(8)
C37 0.140(8) 0.118(10) 0.113(6) -0.026(7) -0.066(5) -0.019(8)
C38 0.143(8) 0.119(10) 0.112(6) -0.026(7) -0.067(5) -0.018(8)
C39 0.142(8) 0.116(10) 0.109(6) -0.029(7) -0.066(5) -0.019(8)
C40 0.140(8) 0.114(10) 0.109(6) -0.030(7) -0.065(5) -0.021(8)
C47 0.049(7) 0.084(9) 0.109(9) -0.028(7) -0.008(7) -0.011(6)
C48 0.050(6) 0.084(8) 0.109(9) -0.029(6) -0.007(6) -0.012(6)
C49 0.049(6) 0.083(8) 0.109(8) -0.030(6) -0.008(6) -0.012(6)
C50 0.050(6) 0.082(8) 0.108(9) -0.031(6) -0.008(6) -0.013(6)
C51 0.049(7) 0.084(8) 0.109(9) -0.030(6) -0.011(6) -0.012(6)
C52 0.092(9) 0.077(7) 0.120(9) -0.041(6) -0.051(7) -0.013(6)
C53 0.093(8) 0.078(7) 0.120(8) -0.042(5) -0.051(6) -0.013(6)
C54 0.093(8) 0.077(7) 0.122(8) -0.042(5) -0.050(6) -0.013(6)
C55 0.094(8) 0.077(7) 0.123(9) -0.041(6) -0.050(6) -0.012(6)
C56 0.093(8) 0.077(7) 0.123(9) -0.043(6) -0.050(6) -0.014(6)

loop_
_atom_type_symbol
_atom_type_description
_atom_type_scat_dispersion_real
_atom_type_scat_dispersion_imag
_atom_type_scat_source
C C 0.0033 0.0016
;
International Tables for Crystallography
(Vol. C, Tables 4.2.6.8 and 6.1.1.4)
;
H H 0.0000 0.0000
;
International Tables for Crystallography
(Vol. C, Table 6.1.1.4)
;
Au Au -2.0133 8.8022
;
International Tables for Crystallography
(Vol. C, Tables 4.2.6.8 and 6.1.1.4)
;
F F 0.0171 0.0103
;
International Tables for Crystallography
(Vol. C, Tables 4.2.6.8 and 6.1.1.4)
;
P P 0.1023 0.0942
;
International Tables for Crystallography
(Vol. C, Tables 4.2.6.8 and 6.1.1.4)
;

loop_
_geom_angle_atom_site_label_1
_geom_angle_atom_site_label_2
_geom_angle_atom_site_label_3
_geom_angle
_geom_angle_site_symmetry_1
_geom_angle_site_symmetry_3
C52 Au1 P4 173.8(9) . .
C52 Au1 Au2 83.3(9) . .
P4 Au1 Au2 100.10(18) . .
C47 Au2 P3 173.7(9) . .
C47 Au2 Au1 82.5(8) . .
P3 Au2 Au1 103.70(17) . .
C17 P3 C11 105.8(5) . .
C17 P3 C5 103.8(4) . .
C11 P3 C5 107.7(5) . .
C17 P3 Au2 114.2(4) . .
C11 P3 Au2 115.5(4) . .
C5 P3 Au2 109.1(4) . .
C23 P4 C29 107.3(5) . .
C23 P4 C35 106.8(5) . .
C29 P4 C35 106.5(5) . .
C23 P4 Au1 113.0(4) . .
C29 P4 Au1 112.4(5) . .
C35 P4 Au1 110.5(4) . .
C6 C5 C10 120.0 . .
C6 C5 P3 124.5(3) . .
C10 C5 P3 115.5(3) . .
C7 C6 C5 120.0 . .
C7 C6 H6 120.0 . .
C5 C6 H6 120.0 . .
C8 C7 C6 120.0 . .
C8 C7 H7 120.0 . .
C6 C7 H7 120.0 . .
F41 C8 C7 117.8(11) . .
F41 C8 C9 122.1(11) . .
C7 C8 C9 120.0 . .
C8 C9 C10 120.0 . .
C8 C9 H9 120.0 . .
C10 C9 H9 120.0 . .
C9 C10 C5 120.0 . .
C9 C10 H10 120.0 . .
C5 C10 H10 120.0 . .
C12 C11 C16 120.0 . .
C12 C11 P3 122.4(3) . .
C16 C11 P3 117.5(3) . .
C11 C12 C13 120.0 . .
C11 C12 H12 120.0 . .
C13 C12 H12 120.0 . .
C14 C13 C12 120.0 . .
C14 C13 H13 120.0 . .
C12 C13 H13 120.0 . .
F43 C14 C13 118.7(10) . .
F43 C14 C15 121.3(10) . .
C13 C14 C15 120.0 . .
C16 C15 C14 120.0 . .
C16 C15 H15 120.0 . .
C14 C15 H15 120.0 . .
C15 C16 C11 120.0 . .
C15 C16 H16 120.0 . .
C11 C16 H16 120.0 . .
C18 C17 C22 120.0 . .
C18 C17 P3 119.3(3) . .
C22 C17 P3 120.7(3) . .
C19 C18 C17 120.0 . .
C19 C18 H18 120.0 . .
C17 C18 H18 120.0 . .
C18 C19 C20 120.0 . .
C18 C19 H19 120.0 . .
C20 C19 H19 120.0 . .
F42 C20 C21 119.2(11) . .
F42 C20 C19 120.5(12) . .
C21 C20 C19 120.0 . .
C20 C21 C22 120.0 . .
C20 C21 H21 120.0 . .
C22 C21 H21 120.0 . .
C21 C22 C17 120.0 . .
C21 C22 H22 120.0 . .
C17 C22 H22 120.0 . .
C24 C23 C28 120.0 . .
C24 C23 P4 120.1(3) . .
C28 C23 P4 119.8(3) . .
C23 C24 C25 120.0 . .
C23 C24 H24 120.0 . .
C25 C24 H24 120.0 . .
C26 C25 C24 120.0 . .
C26 C25 H25 120.0 . .
C24 C25 H25 120.0 . .
F44 C26 C25 120.8(12) . .
F44 C26 C27 118.9(12) . .
C25 C26 C27 120.0 . .
C28 C27 C26 120.0 . .
C28 C27 H27 120.0 . .
C26 C27 H27 120.0 . .
C27 C28 C23 120.0 . .
C27 C28 H28 120.0 . .
C23 C28 H28 120.0 . .
C34 C29 C30 120.0 . .
C34 C29 P4 121.4(3) . .
C30 C29 P4 118.6(3) . .
C31 C30 C29 120.0 . .
C31 C30 H30 120.0 . .
C29 C30 H30 120.0 . .
C30 C31 C32 120.0 . .
C30 C31 H31 120.0 . .
C32 C31 H31 120.0 . .
F45 C32 C33 120.6(11) . .
F45 C32 C31 119.2(11) . .
C33 C32 C31 120.0 . .
C32 C33 C34 120.0 . .
C32 C33 H33 120.0 . .
C34 C33 H33 120.0 . .
C29 C34 C33 120.0 . .
C29 C34 H34 120.0 . .
C33 C34 H34 120.0 . .
C36 C35 C40 120.0 . .
C36 C35 P4 118.8(3) . .
C40 C35 P4 121.2(3) . .
C37 C36 C35 120.0 . .
C37 C36 H36 120.0 . .
C35 C36 H36 120.0 . .
C36 C37 C38 120.0 . .
C36 C37 H37 120.0 . .
C38 C37 H37 120.0 . .
F46 C38 C39 121.2(11) . .
F46 C38 C37 118.8(11) . .
C39 C38 C37 120.0 . .
C40 C39 C38 120.0 . .
C40 C39 H39 120.0 . .
C38 C39 H39 120.0 . .
C39 C40 C35 120.0 . .
C39 C40 H40 120.0 . .
C35 C40 H40 120.0 . .
C48 C47 Au2 174(3) . .
C47 C48 C49 175(3) . .
C50 C49 C48 122(3) . .
C50 C49 C51 116(3) . .
C48 C49 C51 122(3) . .
C49 C50 C51 122(3) . 2_866
C49 C50 H50 119.1 . .
C51 C50 H50 119.1 2_866 .
C50 C51 C49 122(3) 2_866 .
C50 C51 H51 118.8 2_866 .
C49 C51 H51 118.9 . .
C53 C52 Au1 174(3) . .
C52 C53 C54 173(4) . .
C55 C54 C56 115(2) . .
C55 C54 C53 121(3) . .
C56 C54 C53 124(3) . .
C56 C55 C54 122(3) 2_777 .
C56 C55 H55 119.2 2_777 .
C54 C55 H55 119.2 . .
C55 C56 C54 124(3) 2_777 .
C55 C56 H56 118.1 2_777 .
C54 C56 H56 118.1 . .

loop_
_geom_bond_atom_site_label_1
_geom_bond_atom_site_label_2
_geom_bond_distance
_geom_bond_site_symmetry_2
Au1 C52 2.00(3) .
Au1 P4 2.290(6) .
Au1 Au2 3.1107(16) .
Au2 C47 1.98(3) .
Au2 P3 2.262(6) .
P3 C17 1.767(9) .
P3 C11 1.797(9) .
P3 C5 1.824(9) .
P4 C23 1.771(10) .
P4 C29 1.797(10) .
P4 C35 1.797(10) .
F41 C8 1.297(19) .
F42 C20 1.347(19) .
F43 C14 1.315(18) .
F44 C26 1.32(2) .
F45 C32 1.299(18) .
F46 C38 1.336(18) .
C5 C6 1.3900 .
C5 C10 1.3901 .
C6 C7 1.3899 .
C6 H6 0.9300 .
C7 C8 1.3899 .
C7 H7 0.9300 .
C8 C9 1.3900 .
C9 C10 1.3901 .
C9 H9 0.9300 .
C10 H10 0.9300 .
C11 C12 1.3899 .
C11 C16 1.3901 .
C12 C13 1.3900 .
C12 H12 0.9300 .
C13 C14 1.3899 .
C13 H13 0.9300 .
C14 C15 1.3901 .
C15 C16 1.3900 .
C15 H15 0.9300 .
C16 H16 0.9300 .
C17 C18 1.3900 .
C17 C22 1.3900 .
C18 C19 1.3900 .
C18 H18 0.9300 .
C19 C20 1.3900 .
C19 H19 0.9300 .
C20 C21 1.3899 .
C21 C22 1.3899 .
C21 H21 0.9300 .
C22 H22 0.9300 .
C23 C24 1.3898 .
C23 C28 1.3901 .
C24 C25 1.3900 .
C24 H24 0.9300 .
C25 C26 1.3900 .
C25 H25 0.9300 .
C26 C27 1.3901 .
C27 C28 1.3899 .
C27 H27 0.9300 .
C28 H28 0.9300 .
C29 C34 1.3899 .
C29 C30 1.3901 .
C30 C31 1.3900 .
C30 H30 0.9300 .
C31 C32 1.3901 .
C31 H31 0.9300 .
C32 C33 1.3899 .
C33 C34 1.3901 .
C33 H33 0.9300 .
C34 H34 0.9300 .
C35 C36 1.3900 .
C35 C40 1.3901 .
C36 C37 1.3900 .
C36 H36 0.9300 .
C37 C38 1.3901 .
C37 H37 0.9300 .
C38 C39 1.3900 .
C39 C40 1.3900 .
C39 H39 0.9300 .
C40 H40 0.9300 .
C47 C48 1.18(3) .
C48 C49 1.44(4) .
C49 C50 1.34(4) .
C49 C51 1.39(4) .
C50 C51 1.35(3) 2_866
C50 H50 0.9300 .
C51 C50 1.35(3) 2_866
C51 H51 0.9300 .
C52 C53 1.21(4) .
C53 C54 1.40(4) .
C54 C55 1.38(4) .
C54 C56 1.37(4) .
C55 C56 1.34(4) 2_777
C55 H55 0.9300 .
C56 C55 1.34(4) 2_777
C56 H56 0.9300 .

loop_
_geom_torsion_atom_site_label_1
_geom_torsion_atom_site_label_2
_geom_torsion_atom_site_label_3
_geom_torsion_atom_site_label_4
_geom_torsion
_geom_torsion_site_symmetry_4
C17 P3 C5 C6 -4.7(6) .
C11 P3 C5 C6 107.2(4) .
Au2 P3 C5 C6 -126.8(2) .
C17 P3 C5 C10 172.7(3) .
C11 P3 C5 C10 -75.5(4) .
Au2 P3 C5 C10 50.6(4) .
C10 C5 C6 C7 0.0 .
P3 C5 C6 C7 177.3(4) .
C5 C6 C7 C8 0.0 .
C6 C7 C8 F41 -177.7(15) .
C6 C7 C8 C9 0.0 .
F41 C8 C9 C10 177.6(15) .
C7 C8 C9 C10 0.0 .
C8 C9 C10 C5 0.0 .
C6 C5 C10 C9 0.0 .
P3 C5 C10 C9 -177.5(3) .
C17 P3 C11 C12 116.6(4) .
C5 P3 C11 C12 6.0(6) .
Au2 P3 C11 C12 -116.1(3) .
C17 P3 C11 C16 -67.8(5) .
C5 P3 C11 C16 -178.3(2) .
Au2 P3 C11 C16 59.6(4) .
C16 C11 C12 C13 0.0 .
P3 C11 C12 C13 175.5(3) .
C11 C12 C13 C14 0.0 .
C12 C13 C14 F43 -177.5(13) .
C12 C13 C14 C15 0.0 .
F43 C14 C15 C16 177.4(13) .
C13 C14 C15 C16 0.0 .
C14 C15 C16 C11 0.0 .
C12 C11 C16 C15 0.0 .
P3 C11 C16 C15 -175.8(3) .
C11 P3 C17 C18 -41.3(5) .
C5 P3 C17 C18 72.0(5) .
Au2 P3 C17 C18 -169.37(19) .
C11 P3 C17 C22 141.2(3) .
C5 P3 C17 C22 -105.6(4) .
Au2 P3 C17 C22 13.1(5) .
C22 C17 C18 C19 0.0 .
P3 C17 C18 C19 -177.5(3) .
C17 C18 C19 C20 0.0 .
C18 C19 C20 F42 173.2(12) .
C18 C19 C20 C21 0.0 .
F42 C20 C21 C22 -173.3(12) .
C19 C20 C21 C22 0.0 .
C20 C21 C22 C17 0.0 .
C18 C17 C22 C21 0.0 .
P3 C17 C22 C21 177.5(3) .
C29 P4 C23 C24 113.7(4) .
C35 P4 C23 C24 -132.4(3) .
Au1 P4 C23 C24 -10.7(5) .
C29 P4 C23 C28 -69.9(5) .
C35 P4 C23 C28 44.0(5) .
Au1 P4 C23 C28 165.6(2) .
C28 C23 C24 C25 0.0 .
P4 C23 C24 C25 176.3(4) .
C23 C24 C25 C26 0.0 .
C24 C25 C26 F44 174.0(13) .
C24 C25 C26 C27 0.0 .
F44 C26 C27 C28 -174.1(13) .
C25 C26 C27 C28 0.0 .
C26 C27 C28 C23 0.0 .
C24 C23 C28 C27 0.0 .
P4 C23 C28 C27 -176.4(4) .
C23 P4 C29 C34 21.3(6) .
C35 P4 C29 C34 -92.8(5) .
Au1 P4 C29 C34 146.1(2) .
C23 P4 C29 C30 -158.0(3) .
C35 P4 C29 C30 88.0(5) .
Au1 P4 C29 C30 -33.2(5) .
C34 C29 C30 C31 0.0 .
P4 C29 C30 C31 179.3(3) .
C29 C30 C31 C32 0.0 .
C30 C31 C32 F45 175.4(13) .
C30 C31 C32 C33 0.0 .
F45 C32 C33 C34 -175.4(13) .
C31 C32 C33 C34 0.0 .
C30 C29 C34 C33 0.0 .
P4 C29 C34 C33 -179.3(4) .
C32 C33 C34 C29 0.0 .
C23 P4 C35 C36 33.9(5) .
C29 P4 C35 C36 148.3(3) .
Au1 P4 C35 C36 -89.3(4) .
C23 P4 C35 C40 -145.2(3) .
C29 P4 C35 C40 -30.8(6) .
Au1 P4 C35 C40 91.6(3) .
C40 C35 C36 C37 0.0 .
P4 C35 C36 C37 -179.1(3) .
C35 C36 C37 C38 0.0 .
C36 C37 C38 F46 -179.8(12) .
C36 C37 C38 C39 0.0 .
F46 C38 C39 C40 179.8(13) .
C37 C38 C39 C40 0.0 .
C38 C39 C40 C35 0.0 .
C36 C35 C40 C39 0.0 .
P4 C35 C40 C39 179.1(4) .
C48 C49 C50 C51 -176(3) 2_866
C51 C49 C50 C51 1(5) 2_866
C50 C49 C51 C50 -1(5) 2_866
C48 C49 C51 C50 176(3) 2_866
C56 C54 C55 C56 3(6) 2_777
C53 C54 C55 C56 -179(3) 2_777
C55 C54 C56 C55 -3(6) 2_777
C53 C54 C56 C55 179(3) 2_777
